data_1544545
loop_
_publ_author_name
'Mills-Robles, Heather A.'
'Desikan, Vasumathi'
'Golen, James A.'
'Manke, David R.'

_publ_section_title
;
 1-(3,4-Dimethoxyphenyl)ethanone
;
_journal_coeditor_code VM4018
_journal_issue 11
_journal_name_full IUCrData
_journal_page_first x161794
_journal_paper_doi 10.1107/S2414314616017946
_journal_volume 1
_journal_year 2016
_chemical_formula_iupac 'C10 H12 O3'
_chemical_formula_moiety 'C10 H12 O3'
_chemical_formula_sum 'C10 H12 O3'
_chemical_formula_weight 180.20
_chemical_name_systematic
;
1-(3,4-Dimethoxyphenyl)ethanone
;
_space_group_crystal_system monoclinic
_space_group_IT_number 14
_space_group_name_Hall '-P 2ybc'
_space_group_name_H-M_alt 'P 1 21/c 1'
_symmetry_space_group_name_Hall '-P 2ybc'
_symmetry_space_group_name_H-M 'P 1 21/c 1'
_atom_sites_solution_hydrogens geom
_audit_creation_method
;
Olex2 1.2
(compiled 2016.09.09 svn.r3337 for OlexSys, GUI svn.r5227)
;
_cell_angle_alpha 90
_cell_angle_beta 92.761(3)
_cell_angle_gamma 90
_cell_formula_units_Z 4
_cell_length_a 7.9543(7)
_cell_length_b 13.3271(11)
_cell_length_c 8.8107(7)
_cell_measurement_reflns_used 6345
_cell_measurement_temperature 200(2)
_cell_measurement_theta_max 25.04
_cell_measurement_theta_min 2.98
_cell_volume 932.92(13)
_computing_cell_refinement
;
SAINT (Bruker, 2014)
;
_computing_data_collection
;
APEX2 (Bruker, 2014)
;
_computing_data_reduction
;
SAINT (Bruker, 2014)
;
_computing_molecular_graphics
;
<i>OLEX2</i> (Dolomanov <i>et al.</i>,  2009)
;
_computing_publication_material
;
<i>OLEX2</i> and publCIF (Westrip, 2010)
;
_computing_structure_refinement
;
SHELXL2014 (Sheldrick, 2015)
;
_computing_structure_solution
;
SHELXS97 (Sheldrick, 2008)
;
_diffrn_ambient_temperature 200.0
_diffrn_measured_fraction_theta_full 0.998
_diffrn_measured_fraction_theta_max 0.998
_diffrn_measurement_device_type 'Bruker D8 Venture CMOS'
_diffrn_measurement_method '\f and \w scans'
_diffrn_radiation_monochromator TRIUMPH
_diffrn_radiation_type MoK\a
_diffrn_radiation_wavelength 0.71073
_diffrn_reflns_av_R_equivalents 0.0493
_diffrn_reflns_limit_h_max 9
_diffrn_reflns_limit_h_min -9
_diffrn_reflns_limit_k_max 16
_diffrn_reflns_limit_k_min -16
_diffrn_reflns_limit_l_max 10
_diffrn_reflns_limit_l_min -10
_diffrn_reflns_number 22589
_diffrn_reflns_theta_full 25.250
_diffrn_reflns_theta_max 25.379
_diffrn_reflns_theta_min 2.985
_diffrn_standards_number 0
_exptl_absorpt_coefficient_mu 0.094
_exptl_absorpt_correction_T_max 0.3312
_exptl_absorpt_correction_T_min 0.3083
_exptl_absorpt_correction_type multi-scan
_exptl_absorpt_process_details
;
(SADABS; Bruker, 2014)
;
_exptl_crystal_colour colourless
_exptl_crystal_density_diffrn 1.283
_exptl_crystal_description PLATE
_exptl_crystal_F_000 384
_exptl_crystal_size_max 0.18
_exptl_crystal_size_mid 0.1
_exptl_crystal_size_min 0.05
_refine_diff_density_max 0.165
_refine_diff_density_min -0.145
_refine_ls_extinction_coef 0.027(5)
_refine_ls_extinction_expression Fc^*^=kFc[1+0.001xFc^2^\l^3^/sin(2\q)]^-1/4^
_refine_ls_extinction_method
;
SHELXL2014 (Sheldrick, 2015)
;
_refine_ls_goodness_of_fit_ref 1.039
_refine_ls_hydrogen_treatment constr
_refine_ls_matrix_type full
_refine_ls_number_parameters 122
_refine_ls_number_reflns 1717
_refine_ls_number_restraints 0
_refine_ls_restrained_S_all 1.039
_refine_ls_R_factor_all 0.0514
_refine_ls_R_factor_gt 0.0355
_refine_ls_shift/su_max 0.000
_refine_ls_shift/su_mean 0.000
_refine_ls_structure_factor_coef Fsqd
_refine_ls_weighting_details 'w=1/[\s^2^(Fo^2^)+(0.0459P)^2^+0.2372P] where P=(Fo^2^+2Fc^2^)/3'
_refine_ls_weighting_scheme calc
_refine_ls_wR_factor_gt 0.0863
_refine_ls_wR_factor_ref 0.0955
_reflns_number_gt 1348
_reflns_number_total 1717
_reflns_threshold_expression 'I > 2\s(I)'
_cod_data_source_file vm4018sup1.cif
_cod_data_source_block I
_cod_database_code 1544545
_shelx_space_group_comment
;
The symmetry employed for this shelxl refinement is uniquely defined
by the following loop, which should always be used as a source of
symmetry information in preference to the above space-group names.
They are only intended as comments.
;
_shelx_estimated_absorpt_t_min 0.983
_shelx_estimated_absorpt_t_max 0.995
_shelxl_version_number 2014/6

loop_
_space_group_symop_operation_xyz
'x, y, z'
'-x, y+1/2, -z+1/2'
'-x, -y, -z'
'x, -y-1/2, z-1/2'

loop_
_atom_site_type_symbol
_atom_site_label
_atom_site_fract_x
_atom_site_fract_y
_atom_site_fract_z
_atom_site_U_iso_or_equiv
_atom_site_adp_type
_atom_site_calc_flag
_atom_site_occupancy
O O1 0.96346(14) 0.59482(10) 0.63260(13) 0.0553(4) Uani d 1
O O2 0.55355(12) 0.52425(8) 0.17851(10) 0.0358(3) Uani d 1
O O3 0.28281(12) 0.61821(8) 0.23518(11) 0.0390(3) Uani d 1
C C1 0.7983(2) 0.65151(14) 0.83175(17) 0.0471(4) Uani d 1
H H1A 0.7053 0.6122 0.8703 0.071 Uiso calc 1
H H1B 0.7707 0.7231 0.8360 0.071 Uiso calc 1
H H1C 0.9011 0.6385 0.8944 0.071 Uiso calc 1
C C2 0.82541(19) 0.62201(11) 0.67004(16) 0.0346(4) Uani d 1
C C3 0.67942(17) 0.62562(10) 0.55786(15) 0.0287(3) Uani d 1
C C4 0.69107(17) 0.57335(10) 0.41998(14) 0.0277(3) Uani d 1
H H4 0.7914 0.5382 0.3995 0.033 Uiso calc 1
C C5 0.55772(17) 0.57306(10) 0.31485(14) 0.0275(3) Uani d 1
C C6 0.40893(17) 0.62552(10) 0.34497(15) 0.0297(3) Uani d 1
C C7 0.39924(18) 0.67871(11) 0.47885(16) 0.0342(4) Uani d 1
H H7 0.3006 0.7158 0.4982 0.041 Uiso calc 1
C C8 0.53410(18) 0.67777(11) 0.58520(16) 0.0339(4) Uani d 1
H H8 0.5261 0.7135 0.6779 0.041 Uiso calc 1
C C9 0.69905(19) 0.46789(12) 0.14399(16) 0.0393(4) Uani d 1
H H9A 0.6803 0.4353 0.0449 0.059 Uiso calc 1
H H9B 0.7207 0.4167 0.2224 0.059 Uiso calc 1
H H9C 0.7963 0.5129 0.1410 0.059 Uiso calc 1
C C10 0.12522(19) 0.66319(14) 0.26553(19) 0.0480(4) Uani d 1
H H10A 0.0433 0.6485 0.1818 0.072 Uiso calc 1
H H10B 0.1395 0.7360 0.2752 0.072 Uiso calc 1
H H10C 0.0846 0.6360 0.3604 0.072 Uiso calc 1

loop_
_atom_site_aniso_label
_atom_site_aniso_U_11
_atom_site_aniso_U_22
_atom_site_aniso_U_33
_atom_site_aniso_U_12
_atom_site_aniso_U_13
_atom_site_aniso_U_23
O1 0.0393(7) 0.0773(9) 0.0483(7) 0.0084(6) -0.0082(5) -0.0194(6)
O2 0.0348(6) 0.0445(6) 0.0277(5) 0.0075(5) -0.0018(4) -0.0078(4)
O3 0.0308(6) 0.0485(6) 0.0374(6) 0.0064(5) -0.0026(4) -0.0009(5)
C1 0.0522(10) 0.0559(10) 0.0324(8) -0.0068(8) -0.0050(7) -0.0059(8)
C2 0.0391(9) 0.0297(7) 0.0348(8) -0.0045(6) -0.0005(6) -0.0038(6)
C3 0.0352(8) 0.0234(7) 0.0277(7) -0.0037(6) 0.0029(6) -0.0003(5)
C4 0.0292(7) 0.0259(7) 0.0284(7) 0.0007(5) 0.0035(6) 0.0004(5)
C5 0.0328(7) 0.0257(7) 0.0243(7) -0.0013(6) 0.0040(5) 0.0000(5)
C6 0.0301(7) 0.0280(7) 0.0310(7) -0.0007(6) 0.0005(6) 0.0052(6)
C7 0.0355(8) 0.0302(8) 0.0373(8) 0.0067(6) 0.0072(6) -0.0004(6)
C8 0.0425(9) 0.0296(8) 0.0301(7) -0.0001(6) 0.0062(6) -0.0052(6)
C9 0.0392(9) 0.0481(9) 0.0306(7) 0.0085(7) 0.0017(6) -0.0097(7)
C10 0.0315(9) 0.0570(10) 0.0553(10) 0.0088(7) -0.0002(7) 0.0018(8)

loop_
_atom_type_symbol
_atom_type_description
_atom_type_scat_dispersion_real
_atom_type_scat_dispersion_imag
_atom_type_scat_source
C C 0.0033 0.0016 'International Tables Vol C Tables 4.2.6.8 and 6.1.1.4'
H H 0.0000 0.0000 'International Tables Vol C Tables 4.2.6.8 and 6.1.1.4'
O O 0.0106 0.0060 'International Tables Vol C Tables 4.2.6.8 and 6.1.1.4'

loop_
_geom_angle_atom_site_label_1
_geom_angle_atom_site_label_2
_geom_angle_atom_site_label_3
_geom_angle
C5 O2 C9 116.97(10)
C6 O3 C10 117.41(11)
H1A C1 H1B 109.5
H1A C1 H1C 109.5
H1B C1 H1C 109.5
C2 C1 H1A 109.5
C2 C1 H1B 109.5
C2 C1 H1C 109.5
O1 C2 C1 120.49(13)
O1 C2 C3 120.98(13)
C3 C2 C1 118.53(13)
C4 C3 C2 118.38(12)
C8 C3 C2 122.24(12)
C8 C3 C4 119.38(13)
C3 C4 H4 119.9
C5 C4 C3 120.16(13)
C5 C4 H4 119.9
O2 C5 C4 125.43(12)
O2 C5 C6 114.62(12)
C4 C5 C6 119.94(12)
O3 C6 C5 115.25(12)
O3 C6 C7 124.97(12)
C7 C6 C5 119.78(13)
C6 C7 H7 120.1
C6 C7 C8 119.86(13)
C8 C7 H7 120.1
C3 C8 C7 120.84(13)
C3 C8 H8 119.6
C7 C8 H8 119.6
O2 C9 H9A 109.5
O2 C9 H9B 109.5
O2 C9 H9C 109.5
H9A C9 H9B 109.5
H9A C9 H9C 109.5
H9B C9 H9C 109.5
O3 C10 H10A 109.5
O3 C10 H10B 109.5
O3 C10 H10C 109.5
H10A C10 H10B 109.5
H10A C10 H10C 109.5
H10B C10 H10C 109.5

loop_
_geom_bond_atom_site_label_1
_geom_bond_atom_site_label_2
_geom_bond_distance
O1 C2 1.2169(18)
O2 C5 1.3651(16)
O2 C9 1.4249(17)
O3 C6 1.3631(16)
O3 C10 1.4263(18)
C1 H1A 0.9800
C1 H1B 0.9800
C1 H1C 0.9800
C1 C2 1.504(2)
C2 C3 1.489(2)
C3 C4 1.4073(19)
C3 C8 1.380(2)
C4 H4 0.9500
C4 C5 1.3742(19)
C5 C6 1.4107(19)
C6 C7 1.382(2)
C7 H7 0.9500
C7 C8 1.390(2)
C8 H8 0.9500
C9 H9A 0.9800
C9 H9B 0.9800
C9 H9C 0.9800
C10 H10A 0.9800
C10 H10B 0.9800
C10 H10C 0.9800

loop_
_geom_hbond_atom_site_label_D
_geom_hbond_atom_site_label_H
_geom_hbond_atom_site_label_A
_geom_hbond_site_symmetry_A
_geom_hbond_distance_DH
_geom_hbond_distance_HA
_geom_hbond_distance_DA
_geom_hbond_angle_DHA
C9 H9A O3 3_665 0.98 2.60 3.5418(17) 161.5

loop_
_geom_torsion_atom_site_label_1
_geom_torsion_atom_site_label_2
_geom_torsion_atom_site_label_3
_geom_torsion_atom_site_label_4
_geom_torsion
O1 C2 C3 C4 16.3(2)
O1 C2 C3 C8 -164.02(15)
O2 C5 C6 O3 1.10(17)
O2 C5 C6 C7 -179.26(12)
O3 C6 C7 C8 177.64(13)
C1 C2 C3 C4 -162.91(13)
C1 C2 C3 C8 16.7(2)
C2 C3 C4 C5 178.62(12)
C2 C3 C8 C7 -179.25(13)
C3 C4 C5 O2 -179.16(12)
C3 C4 C5 C6 0.2(2)
C4 C3 C8 C7 0.4(2)
C4 C5 C6 O3 -178.32(12)
C4 C5 C6 C7 1.3(2)
C5 C6 C7 C8 -2.0(2)
C6 C7 C8 C3 1.1(2)
C8 C3 C4 C5 -1.1(2)
C9 O2 C5 C4 1.0(2)
C9 O2 C5 C6 -178.43(12)
C10 O3 C6 C5 175.11(13)
C10 O3 C6 C7 -4.5(2)

_cod_database_fobs_code 1544545
